data_7001018
loop_
_publ_author_name
'Perochon, Romain'
'Piekara-Sady, Lydia'
'Jurga, Witold'
'Cl\'erac, Rodolphe'
'Fourmigu\'e, Marc'

_publ_section_title
;
 Amphiphilic paramagnetic neutral gold dithiolene complexes
;
_journal_issue 16
_journal_name_full 'Dalton Transactions'
_journal_page_first 3052
_journal_page_last 3061
_journal_paper_doi 10.1039/b820819k
_journal_year 2009
_chemical_compound_source 'synthesis as described'
_chemical_formula_moiety 'C76 H116 Au1 O4 S4'
_chemical_formula_sum 'C76 H116 Au O4 S4'
_chemical_formula_weight 1418.89
_chemical_name_systematic
;
?
;
_space_group_IT_number 2
_symmetry_cell_setting triclinic
_symmetry_Int_Tables_number 2
_symmetry_space_group_name_Hall '-P 1'
_symmetry_space_group_name_H-M 'P -1'
_atom_sites_solution_hydrogens geom
_atom_sites_solution_primary direct
_atom_sites_solution_secondary difmap
_audit_creation_date 2009-01-19T15:28:16-00:00
_audit_creation_method 'WinGX routine CIF_UPDATE'
_cell_angle_alpha 86.099(11)
_cell_angle_beta 84.742(8)
_cell_angle_gamma 78.986(7)
_cell_formula_units_Z 2
_cell_length_a 10.2099(9)
_cell_length_b 13.5720(10)
_cell_length_c 26.967(3)
_cell_measurement_reflns_used 5225
_cell_measurement_temperature 100(2)
_cell_measurement_theta_max 27.06
_cell_measurement_theta_min 2.85
_cell_measurement_wavelength 0.71073
_cell_volume 3647.6(6)
_computing_molecular_graphics 'Ortep-3 for Windows (Farrugia, 1997)'
_computing_publication_material 'WinGX publication routines (Farrugia, 1999)'
_computing_structure_refinement 'SHELXL-97 (Sheldrick, 1997)'
_computing_structure_solution 'SHELXS-86 (Sheldrick, 1986)'
_diffrn_ambient_temperature 100(2)
_diffrn_measured_fraction_theta_full 0.983
_diffrn_measured_fraction_theta_max 0.983
_diffrn_radiation_monochromator graphite
_diffrn_radiation_probe x-ray
_diffrn_radiation_type MoK\a
_diffrn_radiation_wavelength 0.71073
_diffrn_reflns_av_R_equivalents 0.153
_diffrn_reflns_av_unetI/netI 0.2289
_diffrn_reflns_limit_h_max 13
_diffrn_reflns_limit_h_min -12
_diffrn_reflns_limit_k_max 17
_diffrn_reflns_limit_k_min -17
_diffrn_reflns_limit_l_max 34
_diffrn_reflns_limit_l_min -34
_diffrn_reflns_number 68352
_diffrn_reflns_theta_full 27.06
_diffrn_reflns_theta_max 27.06
_diffrn_reflns_theta_min 2.85
_exptl_absorpt_coefficient_mu 2.177
_exptl_absorpt_correction_T_max 1.0
_exptl_absorpt_correction_T_min 0.768447
_exptl_absorpt_correction_type multi-scan
_exptl_absorpt_process_details
;
[Sheldrick, G.M. (2002). SADABS Bruker AXS Inc., Madison, Wisconsin, USA]
;
_exptl_crystal_colour black
_exptl_crystal_density_diffrn 1.292
_exptl_crystal_density_method 'not measured'
_exptl_crystal_description prism
_exptl_crystal_F_000 1494
_exptl_crystal_size_max 0.4
_exptl_crystal_size_mid 0.2
_exptl_crystal_size_min 0.2
_refine_diff_density_max 0.798
_refine_diff_density_min -0.703
_refine_diff_density_rms 0.154
_refine_ls_extinction_method none
_refine_ls_goodness_of_fit_ref 0.961
_refine_ls_hydrogen_treatment constr
_refine_ls_matrix_type full
_refine_ls_number_parameters 783
_refine_ls_number_reflns 15757
_refine_ls_number_restraints 8
_refine_ls_restrained_S_all 0.963
_refine_ls_R_factor_all 0.1633
_refine_ls_R_factor_gt 0.0642
_refine_ls_shift/su_max 0.007
_refine_ls_shift/su_mean 0
_refine_ls_structure_factor_coef Fsqd
_refine_ls_weighting_details 'calc w=1/[\s^2^(Fo^2^)+(0.0165P)^2^+0.0000P] where P=(Fo^2^+2Fc^2^)/3'
_refine_ls_weighting_scheme calc
_refine_ls_wR_factor_gt 0.0652
_refine_ls_wR_factor_ref 0.0789
_reflns_number_gt 8699
_reflns_number_total 15757
_reflns_threshold_expression >2sigma(I)
_cod_data_source_file b820819k.txt
_cod_data_source_block auc12
_cod_database_code 7001018

loop_
_symmetry_equiv_pos_as_xyz
'x, y, z'
'-x, -y, -z'

loop_
_atom_site_label
_atom_site_type_symbol
_atom_site_fract_x
_atom_site_fract_y
_atom_site_fract_z
_atom_site_U_iso_or_equiv
_atom_site_adp_type
_atom_site_occupancy
_atom_site_symmetry_multiplicity
_atom_site_calc_flag
_atom_site_refinement_flags
_atom_site_disorder_assembly
_atom_site_disorder_group
Au1 Au 0.75328(2) 0.940236(17) 0.478789(9) 0.01902(7) Uani 1 1 d . . .
S1 S 0.68794(12) 0.78819(9) 0.47546(5) 0.0203(3) Uani 1 1 d . . .
S2 S 0.86762(13) 0.91404(9) 0.40247(5) 0.0211(4) Uani 1 1 d . . .
S3 S 0.64583(13) 0.97124(10) 0.55637(5) 0.0222(4) Uani 1 1 d . . .
S4 S 0.82105(13) 1.09148(10) 0.47930(5) 0.0238(4) Uani 1 1 d . . .
O1 O 0.5926(3) 0.3862(2) 0.37980(12) 0.0247(9) Uani 1 1 d . . .
O2 O 1.1809(3) 0.6630(2) 0.21940(12) 0.0268(9) Uani 1 1 d . . .
O3 O 0.4717(3) 1.2192(2) 0.75945(12) 0.0252(9) Uani 1 1 d . . .
O4 O 0.8719(3) 1.5188(2) 0.56244(12) 0.0228(9) Uani 1 1 d . . .
C0 C 0.7652(4) 0.7423(3) 0.41862(17) 0.0130(12) Uani 1 1 d . . .
C1 C 0.7288(4) 0.6458(4) 0.40837(19) 0.0145(12) Uani 1 1 d . . .
C2 C 0.7263(4) 0.5696(3) 0.44502(18) 0.0183(13) Uani 1 1 d . . .
H2 H 0.7541 0.5782 0.4761 0.022 Uiso 1 1 calc R . .
C3 C 0.6842(4) 0.4814(3) 0.43752(19) 0.0191(13) Uani 1 1 d . . .
H3 H 0.6844 0.4314 0.4629 0.023 Uiso 1 1 calc R . .
C4 C 0.6418(4) 0.4687(4) 0.3916(2) 0.0170(13) Uani 1 1 d . . .
C5 C 0.6437(4) 0.5433(3) 0.35406(18) 0.0182(12) Uani 1 1 d . . .
H5 H 0.6148 0.5347 0.3232 0.022 Uiso 1 1 calc R . .
C6 C 0.6878(4) 0.6296(3) 0.36211(18) 0.0175(12) Uani 1 1 d . . .
H6 H 0.6905 0.6783 0.3363 0.021 Uiso 1 1 calc R . .
C7 C 0.5820(5) 0.3107(4) 0.41886(19) 0.0286(14) Uani 1 1 d . . .
H7A H 0.5262 0.3401 0.4472 0.034 Uiso 1 1 calc R . .
H7B H 0.6699 0.2824 0.4297 0.034 Uiso 1 1 calc R . .
C8 C 0.5211(5) 0.2294(4) 0.3997(2) 0.0360(16) Uani 1 1 d . . .
H8A H 0.4903 0.1899 0.4282 0.043 Uiso 1 1 calc R . .
H8B H 0.4429 0.2613 0.3828 0.043 Uiso 1 1 calc R . .
C9 C 0.6095(5) 0.1586(4) 0.3648(2) 0.0432(17) Uani 1 1 d . . .
H9A H 0.57 0.0993 0.3639 0.052 Uiso 1 1 calc R . .
H9B H 0.6954 0.1375 0.3787 0.052 Uiso 1 1 calc R . .
C10 C 0.6344(5) 0.1982(4) 0.3120(2) 0.0340(15) Uani 1 1 d . . .
H10A H 0.6825 0.2534 0.312 0.041 Uiso 1 1 calc R . .
H10B H 0.5493 0.2242 0.2983 0.041 Uiso 1 1 calc R . .
C11 C 0.7146(5) 0.1178(4) 0.27930(19) 0.0356(15) Uani 1 1 d . . .
H11A H 0.7933 0.0858 0.2959 0.043 Uiso 1 1 calc R . .
H11B H 0.6609 0.067 0.2765 0.043 Uiso 1 1 calc R . .
C12 C 0.7588(5) 0.1538(4) 0.22781(19) 0.0345(15) Uani 1 1 d . . .
H12A H 0.8077 0.2077 0.2305 0.041 Uiso 1 1 calc R . .
H12B H 0.6801 0.1816 0.2103 0.041 Uiso 1 1 calc R . .
C13 C 0.8459(5) 0.0737(4) 0.19723(19) 0.0335(15) Uani 1 1 d . . .
H13A H 0.7931 0.0241 0.1911 0.04 Uiso 1 1 calc R . .
H13B H 0.9184 0.0401 0.2167 0.04 Uiso 1 1 calc R . .
C14 C 0.9056(5) 0.1107(4) 0.14769(19) 0.0391(16) Uani 1 1 d . . .
H14A H 0.9544 0.163 0.1535 0.047 Uiso 1 1 calc R . .
H14B H 0.8334 0.1406 0.1273 0.047 Uiso 1 1 calc R . .
C15 C 0.9994(5) 0.0297(4) 0.1188(2) 0.0438(16) Uani 1 1 d . . .
H15A H 0.9492 -0.0203 0.111 0.053 Uiso 1 1 calc R . .
H15B H 1.0684 -0.0033 0.14 0.053 Uiso 1 1 calc R . .
C16 C 1.0662(6) 0.0688(4) 0.0706(2) 0.0499(17) Uani 1 1 d . . .
H16A H 0.9974 0.1003 0.049 0.06 Uiso 1 1 calc R . .
H16B H 1.1148 0.12 0.0783 0.06 Uiso 1 1 calc R . .
C17 C 1.1609(6) -0.0117(4) 0.0432(2) 0.068(2) Uani 1 1 d . . .
H17A H 1.1117 -0.0619 0.0347 0.081 Uiso 1 1 calc R . .
H17B H 1.2282 -0.0444 0.0652 0.081 Uiso 1 1 calc R . .
C18 C 1.2302(7) 0.0277(5) -0.0040(2) 0.095(3) Uani 1 1 d . . .
H18A H 1.2882 -0.0272 -0.0201 0.142 Uiso 1 1 calc R . .
H18B H 1.282 0.0755 0.0042 0.142 Uiso 1 1 calc R . .
H18C H 1.1643 0.0597 -0.0261 0.142 Uiso 1 1 calc R . .
C20 C 0.8448(4) 0.7958(3) 0.38820(18) 0.0150(13) Uani 1 1 d . . .
C21 C 0.9247(4) 0.7600(4) 0.34201(18) 0.0128(12) Uani 1 1 d . . .
C22 C 0.9373(4) 0.8261(4) 0.30126(18) 0.0172(12) Uani 1 1 d . . .
H22 H 0.8883 0.8913 0.3021 0.021 Uiso 1 1 calc R . .
C23 C 1.0213(4) 0.7973(4) 0.25909(18) 0.0199(13) Uani 1 1 d . . .
H23 H 1.0287 0.8429 0.2321 0.024 Uiso 1 1 calc R . .
C24 C 1.0939(4) 0.7003(4) 0.25775(18) 0.0164(12) Uani 1 1 d . . .
C25 C 1.0798(4) 0.6328(3) 0.29833(18) 0.0194(12) Uani 1 1 d . . .
H25 H 1.1271 0.5672 0.2974 0.023 Uiso 1 1 calc R . .
C26 C 0.9972(4) 0.6624(3) 0.33940(17) 0.0165(12) Uani 1 1 d . . .
H26 H 0.9891 0.6164 0.3662 0.02 Uiso 1 1 calc R . .
C27 C 1.2156(5) 0.7311(3) 0.17941(17) 0.0222(13) Uani 1 1 d . . .
H27A H 1.2476 0.7864 0.1923 0.027 Uiso 1 1 calc R . .
H27B H 1.1386 0.7581 0.1608 0.027 Uiso 1 1 calc R . .
C28 C 1.3244(5) 0.6698(4) 0.14671(17) 0.0260(14) Uani 1 1 d . . .
H28A H 1.2927 0.6111 0.1375 0.031 Uiso 1 1 calc R . .
H28B H 1.4012 0.6463 0.1659 0.031 Uiso 1 1 calc R . .
C29 C 1.3698(4) 0.7257(4) 0.09937(17) 0.0253(13) Uani 1 1 d . . .
H29A H 1.2937 0.7502 0.0799 0.03 Uiso 1 1 calc R . .
H29B H 1.4047 0.7833 0.1081 0.03 Uiso 1 1 calc R . .
C30 C 1.4770(4) 0.6580(3) 0.06820(17) 0.0241(13) Uani 1 1 d . . .
H30A H 1.5522 0.6345 0.0882 0.029 Uiso 1 1 calc R . .
H30B H 1.4415 0.5996 0.061 0.029 Uiso 1 1 calc R . .
C31 C 1.5284(4) 0.7039(3) 0.01958(17) 0.0219(13) Uani 1 1 d . . .
H31A H 1.5672 0.7609 0.0264 0.026 Uiso 1 1 calc R . .
H31B H 1.4537 0.7287 -0.0005 0.026 Uiso 1 1 calc R . .
C32 C 1.6321(5) 0.6314(4) -0.01010(17) 0.0265(14) Uani 1 1 d . . .
H32A H 1.5933 0.5737 -0.0159 0.032 Uiso 1 1 calc R . .
H32B H 1.7069 0.6077 0.0101 0.032 Uiso 1 1 calc R . .
C33 C 1.6862(5) 0.6722(4) -0.06002(17) 0.0269(14) Uani 1 1 d . . .
H33A H 1.6124 0.6956 -0.0807 0.032 Uiso 1 1 calc R . .
H33B H 1.7264 0.7294 -0.0547 0.032 Uiso 1 1 calc R . .
C34 C 1.7886(5) 0.5953(4) -0.08726(17) 0.0273(14) Uani 1 1 d . . .
H34A H 1.7494 0.5368 -0.0908 0.033 Uiso 1 1 calc R . .
H34B H 1.8639 0.5744 -0.0671 0.033 Uiso 1 1 calc R . .
C35 C 1.8405(5) 0.6317(4) -0.13872(18) 0.0275(14) Uani 1 1 d . . .
H35A H 1.7657 0.6499 -0.1593 0.033 Uiso 1 1 calc R . .
H35B H 1.8759 0.6922 -0.1353 0.033 Uiso 1 1 calc R . .
C36 C 1.9476(5) 0.5571(4) -0.16546(18) 0.0272(14) Uani 1 1 d . . .
H36A H 1.9119 0.4973 -0.1698 0.033 Uiso 1 1 calc R . .
H36B H 2.022 0.5379 -0.1447 0.033 Uiso 1 1 calc R . .
C37 C 1.9993(5) 0.5961(4) -0.21593(18) 0.0363(15) Uani 1 1 d . . .
H37A H 2.0299 0.6583 -0.2118 0.044 Uiso 1 1 calc R . .
H37B H 1.9259 0.6116 -0.2373 0.044 Uiso 1 1 calc R . .
C38 C 2.1128(5) 0.5236(4) -0.24170(19) 0.0432(16) Uani 1 1 d . . .
H38A H 2.1407 0.5536 -0.2732 0.065 Uiso 1 1 calc R . .
H38B H 2.0827 0.4626 -0.247 0.065 Uiso 1 1 calc R . .
H38C H 2.1868 0.5087 -0.2212 0.065 Uiso 1 1 calc R . .
C40 C 0.6763(4) 1.0877(3) 0.56890(18) 0.0167(13) Uani 1 1 d . . .
C41 C 0.6231(5) 1.1206(3) 0.61904(18) 0.0136(12) Uani 1 1 d . . .
C42 C 0.6956(4) 1.1660(3) 0.64909(18) 0.0169(12) Uani 1 1 d . . .
H42 H 0.7816 1.1748 0.6377 0.02 Uiso 1 1 calc R . .
C43 C 0.6433(5) 1.1978(3) 0.69479(17) 0.0212(13) Uani 1 1 d . . .
H43 H 0.6928 1.2298 0.7137 0.025 Uiso 1 1 calc R . .
C44 C 0.5166(5) 1.1829(3) 0.71364(18) 0.0172(12) Uani 1 1 d . . .
C45 C 0.4438(4) 1.1349(3) 0.68528(17) 0.0168(12) Uani 1 1 d . . .
H45 H 0.3601 1.1226 0.6977 0.02 Uiso 1 1 calc R . .
C46 C 0.4970(4) 1.1051(3) 0.63821(17) 0.0156(12) Uani 1 1 d . . .
H46 H 0.447 1.0741 0.619 0.019 Uiso 1 1 calc R . .
C47 C 0.3369(4) 1.2152(4) 0.77755(17) 0.0231(13) Uani 1 1 d . . .
H47A H 0.3234 1.1461 0.7804 0.028 Uiso 1 1 calc R . .
H47B H 0.2753 1.2531 0.7548 0.028 Uiso 1 1 calc R . .
C48 C 0.3126(5) 1.2600(4) 0.82787(17) 0.0268(14) Uani 1 1 d . . .
H48A H 0.3274 1.3287 0.8243 0.032 Uiso 1 1 calc R . .
H48B H 0.3769 1.2225 0.8498 0.032 Uiso 1 1 calc R . .
C49 C 0.1728(5) 1.2593(4) 0.85168(18) 0.0295(14) Uani 1 1 d . . .
H49A H 0.1563 1.1911 0.8535 0.035 Uiso 1 1 calc R . .
H49B H 0.1087 1.2999 0.8307 0.035 Uiso 1 1 calc R . .
C50 C 0.1501(4) 1.2993(4) 0.90379(17) 0.0265(14) Uani 1 1 d . . .
H50A H 0.2149 1.2589 0.9246 0.032 Uiso 1 1 calc R . .
H50B H 0.1667 1.3675 0.9018 0.032 Uiso 1 1 calc R . .
C51 C 0.0111(5) 1.2991(4) 0.92867(17) 0.0267(14) Uani 1 1 d . . .
H51A H -0.0536 1.3417 0.9086 0.032 Uiso 1 1 calc R . .
H51B H -0.0069 1.2314 0.9296 0.032 Uiso 1 1 calc R . .
C52 C -0.0090(4) 1.3352(4) 0.98121(17) 0.0261(14) Uani 1 1 d . . .
H52A H 0.0082 1.4032 0.9803 0.031 Uiso 1 1 calc R . .
H52B H 0.0562 1.293 1.0012 0.031 Uiso 1 1 calc R . .
C53 C -0.1483(4) 1.3342(4) 1.00650(18) 0.0270(14) Uani 1 1 d . . .
H53A H -0.2135 1.3769 0.9866 0.032 Uiso 1 1 calc R . .
H53B H -0.1658 1.2663 1.0072 0.032 Uiso 1 1 calc R . .
C54 C -0.1681(5) 1.3696(4) 1.05934(17) 0.0274(14) Uani 1 1 d . . .
H54A H -0.1023 1.3273 1.0791 0.033 Uiso 1 1 calc R . .
H54B H -0.1515 1.4377 1.0586 0.033 Uiso 1 1 calc R . .
C55 C -0.3059(5) 1.3677(4) 1.08475(17) 0.0284(14) Uani 1 1 d . . .
H55A H -0.3223 1.2995 1.0858 0.034 Uiso 1 1 calc R . .
H55B H -0.3718 1.4094 1.0649 0.034 Uiso 1 1 calc R . .
C56 C -0.3262(5) 1.4039(4) 1.13755(18) 0.0276(14) Uani 1 1 d . . .
H56A H -0.2588 1.3633 1.1573 0.033 Uiso 1 1 calc R . .
H56B H -0.3124 1.4728 1.1365 0.033 Uiso 1 1 calc R . .
C57 C -0.4637(5) 1.3991(4) 1.16332(19) 0.0348(15) Uani 1 1 d . . .
H57A H -0.4776 1.3303 1.1643 0.042 Uiso 1 1 calc R . .
H57B H -0.531 1.4398 1.1436 0.042 Uiso 1 1 calc R . .
C58 C -0.4839(5) 1.4351(4) 1.21615(18) 0.0467(17) Uani 1 1 d . . .
H58A H -0.5717 1.4284 1.2304 0.07 Uiso 1 1 calc R . .
H58B H -0.475 1.5043 1.2155 0.07 Uiso 1 1 calc R . .
H58C H -0.4179 1.3952 1.236 0.07 Uiso 1 1 calc R . .
C60 C 0.7490(4) 1.1404(4) 0.53458(18) 0.0187(13) Uani 1 1 d . . .
C61 C 0.7733(5) 1.2432(4) 0.54123(17) 0.0159(12) Uani 1 1 d . . .
C62 C 0.6751(4) 1.3187(3) 0.56097(16) 0.0160(12) Uani 1 1 d . . .
H62 H 0.589 1.3063 0.5691 0.019 Uiso 1 1 calc R . .
C63 C 0.7025(5) 1.4119(3) 0.56877(16) 0.0175(12) Uani 1 1 d . . .
H63 H 0.6363 1.4612 0.5829 0.021 Uiso 1 1 calc R . .
C64 C 0.8298(5) 1.4312(4) 0.55527(17) 0.0172(13) Uani 1 1 d . . .
C65 C 0.9267(4) 1.3590(3) 0.53271(17) 0.0185(12) Uani 1 1 d . . .
H65 H 1.0109 1.3731 0.5222 0.022 Uiso 1 1 calc R . .
C66 C 0.8978(5) 1.2668(3) 0.52594(17) 0.0189(13) Uani 1 1 d . . .
H66 H 0.9633 1.2185 0.5107 0.023 Uiso 1 1 calc R . .
C67 C 0.7815(4) 1.5934(3) 0.58897(19) 0.0261(14) Uani 1 1 d . . .
H67A H 0.7517 1.5657 0.6212 0.031 Uiso 1 1 calc R . .
H67B H 0.7037 1.6185 0.5705 0.031 Uiso 1 1 calc R . .
C68 C 0.8567(5) 1.6774(3) 0.59540(18) 0.0233(13) Uani 1 1 d . . .
H68A H 0.8921 1.6998 0.5629 0.028 Uiso 1 1 calc R . .
H68B H 0.7942 1.7338 0.6093 0.028 Uiso 1 1 calc R . .
C69 C 0.9708(5) 1.6474(3) 0.62874(18) 0.0271(14) Uani 1 1 d . . .
H69A H 0.9343 1.6366 0.6627 0.032 Uiso 1 1 calc R . .
H69B H 1.025 1.5844 0.6183 0.032 Uiso 1 1 calc R . .
C70 C 1.0587(5) 1.7255(3) 0.6275(2) 0.0328(15) Uani 1 1 d . . .
H70A H 1.103 1.7301 0.5943 0.039 Uiso 1 1 calc R . .
H70B H 1.1275 1.7027 0.6504 0.039 Uiso 1 1 calc R . .
C71 C 0.9859(5) 1.8300(4) 0.64099(19) 0.0331(15) Uani 1 1 d . . .
H71A H 0.9195 1.8541 0.6173 0.04 Uiso 1 1 calc R . .
H71B H 1.0498 1.875 0.6377 0.04 Uiso 1 1 calc R . .
C72 C 0.9165(5) 1.8349(4) 0.69351(19) 0.0339(15) Uani 1 1 d . . .
H72A H 0.8492 1.7926 0.6964 0.041 Uiso 1 1 calc R . .
H72B H 0.9819 1.8079 0.7172 0.041 Uiso 1 1 calc R . .
C73 C 0.8514(6) 1.9386(4) 0.7068(2) 0.0482(17) Uani 1 1 d . B .
H73A H 0.7847 1.9645 0.6835 0.058 Uiso 1 1 calc R . .
H73B H 0.9185 1.981 0.7027 0.058 Uiso 1 1 calc R . .
C74 C 0.7839(6) 1.9472(5) 0.7598(2) 0.0568(19) Uani 1 1 d D . .
H74A H 0.8517 1.9255 0.7832 0.068 Uiso 1 1 calc R A 1
H74B H 0.7468 2.0174 0.765 0.068 Uiso 1 1 calc R A 1
C75A C 0.676(2) 1.888(2) 0.7715(9) 0.066(9) Uani 0.588(16) 1 d PD B 1
H75A H 0.7144 1.8178 0.7667 0.079 Uiso 0.588(16) 1 calc PR B 1
H75B H 0.6103 1.9084 0.7471 0.079 Uiso 0.588(16) 1 calc PR B 1
C76A C 0.5993(14) 1.8947(9) 0.8244(6) 0.060(5) Uani 0.588(16) 1 d PD B 1
H76A H 0.5222 1.8626 0.8243 0.072 Uiso 0.588(16) 1 calc PR B 1
H76B H 0.6576 1.8565 0.8482 0.072 Uiso 0.588(16) 1 calc PR B 1
C77A C 0.5531(16) 1.9960(10) 0.8419(6) 0.101(7) Uiso 0.588(16) 1 d PD B 1
H77A H 0.4975 2.0367 0.818 0.121 Uiso 0.588(16) 1 calc PR B 1
H77B H 0.6292 2.0276 0.8454 0.121 Uiso 0.588(16) 1 calc PR B 1
C78A C 0.4707(15) 1.9886(14) 0.8935(6) 0.091(6) Uiso 0.588(16) 1 d PD B 1
H78A H 0.4344 2.055 0.9043 0.136 Uiso 0.588(16) 1 calc PR B 1
H78B H 0.5282 1.9529 0.9176 0.136 Uiso 0.588(16) 1 calc PR B 1
H78C H 0.399 1.9535 0.8903 0.136 Uiso 0.588(16) 1 calc PR B 1
C75B C 0.649(2) 1.918(3) 0.7629(11) 0.050(10) Uani 0.412(16) 1 d PD B 2
H75C H 0.6635 1.845 0.7628 0.06 Uiso 0.412(16) 1 calc PR B 2
H75D H 0.6081 1.9435 0.7323 0.06 Uiso 0.412(16) 1 calc PR B 2
C76B C 0.543(2) 1.9505(17) 0.8073(7) 0.094(10) Uani 0.412(16) 1 d PD B 2
H76C H 0.5122 2.0227 0.8054 0.113 Uiso 0.412(16) 1 calc PR B 2
H76D H 0.4673 1.9174 0.8072 0.113 Uiso 0.412(16) 1 calc PR B 2
C77B C 0.617(2) 1.919(2) 0.8522(8) 0.098(10) Uiso 0.412(16) 1 d PD B 2
H77C H 0.686 1.9575 0.8549 0.118 Uiso 0.412(16) 1 calc PR B 2
H77D H 0.6556 1.8477 0.853 0.118 Uiso 0.412(16) 1 calc PR B 2
C78B C 0.495(3) 1.944(2) 0.8950(10) 0.143(13) Uiso 0.412(16) 1 d PD B 2
H78D H 0.5252 1.917 0.9267 0.214 Uiso 0.412(16) 1 calc PR B 2
H78E H 0.4216 1.9145 0.8876 0.214 Uiso 0.412(16) 1 calc PR B 2
H78F H 0.4673 2.0155 0.8961 0.214 Uiso 0.412(16) 1 calc PR B 2

loop_
_atom_site_aniso_label
_atom_site_aniso_U_11
_atom_site_aniso_U_22
_atom_site_aniso_U_33
_atom_site_aniso_U_23
_atom_site_aniso_U_13
_atom_site_aniso_U_12
Au1 0.02478(13) 0.01387(12) 0.01818(13) -0.00378(9) 0.00292(9) -0.00418(9)
S1 0.0283(8) 0.0147(8) 0.0178(9) -0.0031(7) 0.0057(7) -0.0067(7)
S2 0.0277(8) 0.0143(8) 0.0214(9) -0.0045(7) 0.0061(7) -0.0072(7)
S3 0.0302(9) 0.0160(8) 0.0213(9) -0.0055(7) 0.0068(7) -0.0091(7)
S4 0.0343(9) 0.0170(9) 0.0201(9) -0.0060(7) 0.0105(7) -0.0092(7)
O1 0.032(2) 0.017(2) 0.027(2) -0.0033(18) -0.0039(18) -0.0111(18)
O2 0.034(2) 0.023(2) 0.020(2) -0.0027(18) 0.0144(18) -0.0044(17)
O3 0.022(2) 0.041(2) 0.016(2) -0.0124(18) 0.0046(17) -0.0111(17)
O4 0.025(2) 0.017(2) 0.026(2) -0.0084(18) 0.0032(18) -0.0027(17)
C0 0.010(3) 0.018(3) 0.009(3) -0.003(2) -0.002(2) 0.005(2)
C1 0.013(3) 0.007(3) 0.022(3) -0.005(3) 0.001(3) 0.001(2)
C2 0.021(3) 0.020(3) 0.017(3) -0.004(3) -0.006(3) -0.008(3)
C3 0.022(3) 0.014(3) 0.021(3) 0.003(3) -0.001(3) -0.005(2)
C4 0.009(3) 0.014(3) 0.028(4) -0.006(3) 0.004(3) -0.004(2)
C5 0.018(3) 0.020(3) 0.018(3) -0.007(3) -0.003(2) -0.005(3)
C6 0.020(3) 0.014(3) 0.017(3) 0.002(2) 0.002(3) -0.004(2)
C7 0.028(3) 0.020(3) 0.038(4) 0.002(3) 0.005(3) -0.011(3)
C8 0.033(3) 0.023(4) 0.053(4) -0.018(3) 0.019(3) -0.014(3)
C9 0.056(4) 0.023(4) 0.050(5) -0.009(3) 0.015(4) -0.012(3)
C10 0.034(4) 0.022(4) 0.045(4) -0.001(3) -0.007(3) 0.000(3)
C11 0.042(4) 0.034(4) 0.029(4) -0.007(3) -0.003(3) -0.002(3)
C12 0.041(4) 0.037(4) 0.026(4) -0.006(3) -0.005(3) -0.008(3)
C13 0.041(4) 0.035(4) 0.026(4) 0.000(3) 0.000(3) -0.013(3)
C14 0.046(4) 0.032(4) 0.037(4) -0.005(3) 0.001(3) -0.004(3)
C15 0.054(4) 0.040(4) 0.037(4) -0.004(3) 0.003(3) -0.009(3)
C16 0.060(4) 0.043(4) 0.041(4) 0.001(3) 0.013(4) -0.006(3)
C17 0.089(5) 0.050(5) 0.056(5) -0.004(4) 0.030(4) -0.009(4)
C18 0.102(6) 0.099(6) 0.070(6) -0.008(5) 0.048(5) -0.013(5)
C20 0.015(3) 0.009(3) 0.018(3) -0.001(3) -0.001(3) 0.003(2)
C21 0.008(3) 0.017(3) 0.015(3) -0.005(3) -0.003(2) -0.002(2)
C22 0.016(3) 0.013(3) 0.023(3) -0.006(3) -0.003(3) -0.001(2)
C23 0.019(3) 0.019(3) 0.023(3) 0.001(3) -0.002(3) -0.008(3)
C24 0.015(3) 0.024(3) 0.013(3) -0.004(3) 0.000(3) -0.010(3)
C25 0.029(3) 0.004(3) 0.022(3) 0.003(2) 0.000(3) 0.004(2)
C26 0.022(3) 0.013(3) 0.016(3) 0.002(2) 0.001(3) -0.011(2)
C27 0.030(3) 0.018(3) 0.018(3) -0.002(3) 0.001(3) -0.004(3)
C28 0.027(3) 0.031(4) 0.019(3) -0.007(3) 0.005(3) -0.005(3)
C29 0.023(3) 0.033(4) 0.021(3) -0.006(3) -0.002(3) -0.007(3)
C30 0.020(3) 0.034(4) 0.018(3) -0.005(3) 0.006(3) -0.007(3)
C31 0.018(3) 0.033(3) 0.017(3) 0.001(3) -0.001(3) -0.011(3)
C32 0.028(3) 0.030(4) 0.021(3) -0.003(3) -0.002(3) -0.003(3)
C33 0.024(3) 0.036(4) 0.019(3) -0.003(3) 0.005(3) -0.004(3)
C34 0.029(3) 0.037(4) 0.017(3) 0.001(3) -0.002(3) -0.010(3)
C35 0.024(3) 0.032(4) 0.024(3) -0.005(3) 0.003(3) -0.001(3)
C36 0.029(3) 0.027(3) 0.026(4) -0.006(3) 0.002(3) -0.006(3)
C37 0.036(4) 0.052(4) 0.018(3) -0.003(3) 0.012(3) -0.008(3)
C38 0.038(4) 0.063(4) 0.028(4) -0.010(3) 0.007(3) -0.009(3)
C40 0.019(3) 0.018(3) 0.014(3) 0.000(3) -0.006(3) -0.005(3)
C41 0.013(3) 0.011(3) 0.016(3) 0.002(2) 0.002(3) -0.003(2)
C42 0.008(3) 0.019(3) 0.025(3) -0.001(3) 0.001(3) -0.008(2)
C43 0.025(3) 0.025(3) 0.015(3) -0.006(3) 0.000(3) -0.008(3)
C44 0.015(3) 0.021(3) 0.016(3) -0.001(3) -0.003(3) -0.003(2)
C45 0.016(3) 0.017(3) 0.019(3) 0.000(3) 0.002(3) -0.008(2)
C46 0.016(3) 0.013(3) 0.022(3) -0.006(2) -0.002(3) -0.009(2)
C47 0.023(3) 0.027(3) 0.019(3) -0.009(3) 0.003(3) -0.002(3)
C48 0.027(3) 0.033(4) 0.020(3) -0.005(3) 0.001(3) -0.007(3)
C49 0.027(3) 0.038(4) 0.025(4) -0.006(3) 0.002(3) -0.010(3)
C50 0.025(3) 0.035(4) 0.019(3) -0.004(3) 0.001(3) -0.004(3)
C51 0.031(3) 0.031(3) 0.018(3) -0.010(3) 0.001(3) -0.004(3)
C52 0.022(3) 0.032(4) 0.025(3) -0.007(3) -0.001(3) -0.004(3)
C53 0.026(3) 0.029(3) 0.024(3) -0.001(3) -0.001(3) -0.003(3)
C54 0.030(3) 0.033(4) 0.019(3) -0.007(3) 0.000(3) -0.003(3)
C55 0.029(3) 0.037(4) 0.018(3) -0.002(3) 0.002(3) -0.004(3)
C56 0.025(3) 0.031(4) 0.024(3) 0.004(3) -0.002(3) 0.000(3)
C57 0.031(4) 0.033(4) 0.037(4) 0.001(3) 0.002(3) -0.002(3)
C58 0.040(4) 0.065(5) 0.026(4) -0.004(3) 0.012(3) 0.007(3)
C60 0.020(3) 0.019(3) 0.018(3) -0.007(3) 0.000(3) -0.002(3)
C61 0.020(3) 0.017(3) 0.011(3) 0.004(3) -0.002(3) -0.006(3)
C62 0.014(3) 0.013(3) 0.021(3) 0.004(2) -0.002(2) -0.004(2)
C63 0.019(3) 0.009(3) 0.022(3) -0.007(2) 0.004(3) 0.002(2)
C64 0.025(3) 0.011(3) 0.016(3) -0.002(2) -0.004(3) -0.003(3)
C65 0.014(3) 0.021(3) 0.021(3) -0.001(3) -0.001(3) -0.005(3)
C66 0.022(3) 0.009(3) 0.024(3) -0.004(2) 0.007(3) -0.001(2)
C67 0.022(3) 0.024(3) 0.033(4) -0.006(3) -0.002(3) -0.005(3)
C68 0.033(3) 0.010(3) 0.029(4) -0.004(3) -0.004(3) -0.008(3)
C69 0.030(3) 0.021(3) 0.032(4) -0.005(3) -0.003(3) -0.006(3)
C70 0.027(3) 0.027(4) 0.048(4) -0.008(3) -0.007(3) -0.009(3)
C71 0.039(4) 0.031(4) 0.036(4) -0.001(3) -0.005(3) -0.021(3)
C72 0.038(4) 0.027(4) 0.038(4) -0.005(3) -0.002(3) -0.007(3)
C73 0.068(5) 0.033(4) 0.042(5) -0.006(3) -0.009(4) 0.000(3)
C74 0.054(5) 0.060(5) 0.056(5) -0.024(4) 0.001(4) -0.005(4)
C75A 0.060(14) 0.050(13) 0.078(16) 0.008(10) -0.002(12) 0.005(12)
C76A 0.049(9) 0.074(12) 0.047(12) -0.008(9) -0.024(8) 0.024(7)
C75B 0.045(15) 0.06(2) 0.037(15) -0.032(16) 0.000(12) 0.024(14)
C76B 0.12(2) 0.049(16) 0.12(2) 0.014(16) -0.098(19) -0.017(14)

loop_
_atom_type_symbol
_atom_type_description
_atom_type_scat_dispersion_real
_atom_type_scat_dispersion_imag
_atom_type_scat_source
C C 0.0033 0.0016 'International Tables Vol C Tables 4.2.6.8 and 6.1.1.4'
H H 0 0 'International Tables Vol C Tables 4.2.6.8 and 6.1.1.4'
Au Au -2.0133 8.8022 'International Tables Vol C Tables 4.2.6.8 and 6.1.1.4'
O O 0.0106 0.006 'International Tables Vol C Tables 4.2.6.8 and 6.1.1.4'
S S 0.1246 0.1234 'International Tables Vol C Tables 4.2.6.8 and 6.1.1.4'

loop_
_geom_angle_atom_site_label_1
_geom_angle_atom_site_label_2
_geom_angle_atom_site_label_3
_geom_angle
_geom_angle_site_symmetry_1
_geom_angle_site_symmetry_3
_geom_angle_publ_flag
S2 Au1 S4 89.52(5) . . ?
S2 Au1 S1 88.56(5) . . ?
S4 Au1 S1 178.05(5) . . ?
S2 Au1 S3 177.18(5) . . ?
S4 Au1 S3 88.01(5) . . ?
S1 Au1 S3 93.92(5) . . ?
C0 S1 Au1 103.95(17) . . ?
C20 S2 Au1 104.35(17) . . ?
C40 S3 Au1 104.35(17) . . ?
C60 S4 Au1 104.39(17) . . ?
C4 O1 C7 116.7(4) . . ?
C24 O2 C27 118.7(4) . . ?
C44 O3 C47 118.0(3) . . ?
C64 O4 C67 117.7(4) . . ?
C20 C0 C1 126.8(4) . . ?
C20 C0 S1 121.1(4) . . ?
C1 C0 S1 112.1(3) . . ?
C2 C1 C6 116.9(4) . . ?
C2 C1 C0 121.5(5) . . ?
C6 C1 C0 121.5(5) . . ?
C3 C2 C1 122.8(5) . . ?
C2 C3 C4 118.7(5) . . ?
O1 C4 C3 124.6(5) . . ?
O1 C4 C5 115.5(5) . . ?
C3 C4 C5 119.9(5) . . ?
C6 C5 C4 120.4(5) . . ?
C5 C6 C1 121.2(5) . . ?
O1 C7 C8 109.0(4) . . ?
C9 C8 C7 116.9(4) . . ?
C8 C9 C10 116.8(5) . . ?
C9 C10 C11 112.0(4) . . ?
C12 C11 C10 115.5(5) . . ?
C11 C12 C13 114.4(4) . . ?
C12 C13 C14 115.2(4) . . ?
C13 C14 C15 114.3(5) . . ?
C14 C15 C16 114.0(5) . . ?
C17 C16 C15 113.3(5) . . ?
C16 C17 C18 113.3(5) . . ?
C0 C20 C21 125.5(4) . . ?
C0 C20 S2 121.9(4) . . ?
C21 C20 S2 112.5(3) . . ?
C22 C21 C26 118.0(4) . . ?
C22 C21 C20 120.2(4) . . ?
C26 C21 C20 121.7(4) . . ?
C21 C22 C23 121.6(5) . . ?
C24 C23 C22 119.3(5) . . ?
O2 C24 C23 125.3(4) . . ?
O2 C24 C25 115.3(4) . . ?
C23 C24 C25 119.4(5) . . ?
C26 C25 C24 120.5(4) . . ?
C25 C26 C21 121.2(4) . . ?
O2 C27 C28 105.6(4) . . ?
C27 C28 C29 114.7(4) . . ?
C30 C29 C28 111.2(4) . . ?
C31 C30 C29 116.4(4) . . ?
C30 C31 C32 113.5(4) . . ?
C31 C32 C33 116.2(4) . . ?
C34 C33 C32 112.9(4) . . ?
C33 C34 C35 114.6(4) . . ?
C36 C35 C34 115.2(4) . . ?
C35 C36 C37 114.0(4) . . ?
C36 C37 C38 114.2(4) . . ?
C60 C40 C41 125.1(4) . . ?
C60 C40 S3 121.0(4) . . ?
C41 C40 S3 113.9(3) . . ?
C46 C41 C42 117.6(4) . . ?
C46 C41 C40 120.1(4) . . ?
C42 C41 C40 122.4(4) . . ?
C43 C42 C41 121.3(4) . . ?
C42 C43 C44 120.8(4) . . ?
O3 C44 C45 124.4(4) . . ?
O3 C44 C43 116.5(4) . . ?
C45 C44 C43 119.1(4) . . ?
C44 C45 C46 119.5(4) . . ?
C45 C46 C41 121.6(4) . . ?
O3 C47 C48 107.5(4) . . ?
C47 C48 C49 113.0(4) . . ?
C48 C49 C50 113.2(4) . . ?
C51 C50 C49 114.4(4) . . ?
C52 C51 C50 114.0(4) . . ?
C51 C52 C53 114.2(4) . . ?
C54 C53 C52 114.2(4) . . ?
C55 C54 C53 114.3(4) . . ?
C54 C55 C56 114.3(4) . . ?
C57 C56 C55 114.0(4) . . ?
C56 C57 C58 114.0(4) . . ?
C40 C60 C61 124.4(4) . . ?
C40 C60 S4 122.2(4) . . ?
C61 C60 S4 113.5(4) . . ?
C62 C61 C66 117.8(4) . . ?
C62 C61 C60 122.7(4) . . ?
C66 C61 C60 119.5(4) . . ?
C63 C62 C61 121.3(4) . . ?
C62 C63 C64 119.3(4) . . ?
O4 C64 C65 114.4(4) . . ?
O4 C64 C63 125.4(4) . . ?
C65 C64 C63 120.3(4) . . ?
C66 C65 C64 119.4(4) . . ?
C65 C66 C61 121.8(4) . . ?
O4 C67 C68 106.7(4) . . ?
C69 C68 C67 113.8(4) . . ?
C70 C69 C68 112.8(4) . . ?
C69 C70 C71 115.0(4) . . ?
C70 C71 C72 114.3(4) . . ?
C73 C72 C71 113.4(5) . . ?
C72 C73 C74 115.1(5) . . ?
C75A C74 C75B 19(2) . . ?
C75A C74 C73 114.9(9) . . ?
C75B C74 C73 110.8(11) . . ?
C74 C75A C76A 118.1(15) . . ?
C77A C76A C75A 115.9(16) . . ?
C76A C77A C78A 108.7(12) . . ?
C74 C75B C76B 120.2(18) . . ?
C77B C76B C75B 104(2) . . ?
C76B C77B C78B 100.0(18) . . ?

loop_
_geom_bond_atom_site_label_1
_geom_bond_atom_site_label_2
_geom_bond_distance
_geom_bond_site_symmetry_2
_geom_bond_publ_flag
Au1 S2 2.2860(13) . ?
Au1 S4 2.2893(14) . ?
Au1 S1 2.2964(13) . ?
Au1 S3 2.2979(13) . ?
S1 C0 1.755(4) . ?
S2 C20 1.738(5) . ?
S3 C40 1.729(5) . ?
S4 C60 1.718(5) . ?
O1 C4 1.378(5) . ?
O1 C7 1.431(5) . ?
O2 C24 1.359(5) . ?
O2 C27 1.436(5) . ?
O3 C44 1.368(5) . ?
O3 C47 1.427(5) . ?
O4 C64 1.370(5) . ?
O4 C67 1.418(5) . ?
C0 C20 1.372(6) . ?
C0 C1 1.478(6) . ?
C1 C2 1.383(6) . ?
C1 C6 1.396(6) . ?
C2 C3 1.381(6) . ?
C3 C4 1.381(6) . ?
C4 C5 1.383(6) . ?
C5 C6 1.370(5) . ?
C7 C8 1.506(6) . ?
C8 C9 1.503(6) . ?
C9 C10 1.504(6) . ?
C10 C11 1.515(6) . ?
C11 C12 1.499(6) . ?
C12 C13 1.508(6) . ?
C13 C14 1.512(6) . ?
C14 C15 1.519(6) . ?
C15 C16 1.524(6) . ?
C16 C17 1.500(6) . ?
C17 C18 1.515(7) . ?
C20 C21 1.483(6) . ?
C21 C22 1.382(6) . ?
C21 C26 1.392(6) . ?
C22 C23 1.391(5) . ?
C23 C24 1.384(6) . ?
C24 C25 1.393(6) . ?
C25 C26 1.364(5) . ?
C27 C28 1.507(5) . ?
C28 C29 1.521(6) . ?
C29 C30 1.517(5) . ?
C30 C31 1.507(6) . ?
C31 C32 1.511(6) . ?
C32 C33 1.517(6) . ?
C33 C34 1.506(6) . ?
C34 C35 1.524(6) . ?
C35 C36 1.507(6) . ?
C36 C37 1.513(6) . ?
C37 C38 1.518(6) . ?
C40 C60 1.381(6) . ?
C40 C41 1.475(6) . ?
C41 C46 1.391(5) . ?
C41 C42 1.392(6) . ?
C42 C43 1.362(5) . ?
C43 C44 1.392(6) . ?
C44 C45 1.385(6) . ?
C45 C46 1.389(5) . ?
C47 C48 1.505(6) . ?
C48 C49 1.512(6) . ?
C49 C50 1.523(6) . ?
C50 C51 1.514(6) . ?
C51 C52 1.514(6) . ?
C52 C53 1.521(6) . ?
C53 C54 1.518(6) . ?
C54 C55 1.511(6) . ?
C55 C56 1.521(6) . ?
C56 C57 1.520(6) . ?
C57 C58 1.521(6) . ?
C60 C61 1.488(6) . ?
C61 C62 1.387(6) . ?
C61 C66 1.388(6) . ?
C62 C63 1.380(5) . ?
C63 C64 1.386(6) . ?
C64 C65 1.382(6) . ?
C65 C66 1.368(5) . ?
C67 C68 1.519(5) . ?
C68 C69 1.514(6) . ?
C69 C70 1.510(6) . ?
C70 C71 1.521(6) . ?
C71 C72 1.524(6) . ?
C72 C73 1.489(6) . ?
C73 C74 1.531(7) . ?
C74 C75A 1.486(15) . ?
C74 C75B 1.501(17) . ?
C75A C76A 1.562(15) . ?
C76A C77A 1.462(14) . ?
C77A C78A 1.566(13) . ?
C75B C76B 1.563(17) . ?
C76B C77B 1.479(18) . ?
C77B C78B 1.616(17) . ?
